data_7151651
loop_
_publ_author_name
'Chen, Guofei'
'Fu, Chunling'
'Ma, Shengming'

_publ_section_title
;
 A novel synthesis of oxazolidine-2,4-diones via an efficient fixation
 of CO2 with 3-aryl-2-alkynamides.
;
_journal_issue 1
_journal_name_full 'Organic &amp; biomolecular chemistry'
_journal_page_first 105
_journal_page_last 110
_journal_paper_doi 10.1039/C0OB00550A
_journal_volume 9
_journal_year 2011
_chemical_formula_sum 'C17 H13 N O3'
_chemical_formula_weight 279.28
_chemical_name_systematic
;
?
;
_space_group_IT_number 14
_symmetry_cell_setting monoclinic
_symmetry_space_group_name_Hall '-P 2ybc'
_symmetry_space_group_name_H-M 'P 1 21/c 1'
_atom_sites_solution_hydrogens geom
_atom_sites_solution_primary direct
_atom_sites_solution_secondary difmap
_audit_creation_method SHELXL-97
_cell_angle_alpha 90.00
_cell_angle_beta 106.517(2)
_cell_angle_gamma 90.00
_cell_formula_units_Z 4
_cell_length_a 6.4285(4)
_cell_length_b 31.4664(18)
_cell_length_c 7.0702(4)
_cell_measurement_temperature 173(2)
_cell_volume 1371.16(14)
_computing_structure_refinement 'SHELXL-97 (Sheldrick, 1997)'
_computing_structure_solution 'SHELXS-97 (Sheldrick, 1990)'
_diffrn_ambient_temperature 173(2)
_diffrn_measured_fraction_theta_full 0.997
_diffrn_measured_fraction_theta_max 0.997
_diffrn_radiation_monochromator graphite
_diffrn_radiation_source 'fine-focus sealed tube'
_diffrn_radiation_type MoK\a
_diffrn_radiation_wavelength 0.71073
_diffrn_reflns_av_R_equivalents 0.0299
_diffrn_reflns_av_sigmaI/netI 0.0185
_diffrn_reflns_limit_h_max 7
_diffrn_reflns_limit_h_min -7
_diffrn_reflns_limit_k_max 37
_diffrn_reflns_limit_k_min -37
_diffrn_reflns_limit_l_max 8
_diffrn_reflns_limit_l_min -8
_diffrn_reflns_number 15862
_diffrn_reflns_theta_full 25.01
_diffrn_reflns_theta_max 25.01
_diffrn_reflns_theta_min 2.59
_exptl_absorpt_coefficient_mu 0.094
_exptl_absorpt_correction_T_max 1
_exptl_absorpt_correction_T_min 0.795411
_exptl_absorpt_correction_type multi-scan
_exptl_crystal_colour colorless
_exptl_crystal_density_diffrn 1.353
_exptl_crystal_density_method 'not measured'
_exptl_crystal_description needle
_exptl_crystal_F_000 584
_exptl_crystal_size_max 0.505
_exptl_crystal_size_mid 0.121
_exptl_crystal_size_min 0.077
_refine_diff_density_max 0.382
_refine_diff_density_min -0.170
_refine_diff_density_rms 0.034
_refine_ls_extinction_method none
_refine_ls_goodness_of_fit_ref 1.057
_refine_ls_hydrogen_treatment constr
_refine_ls_matrix_type full
_refine_ls_number_parameters 190
_refine_ls_number_reflns 2426
_refine_ls_number_restraints 1
_refine_ls_restrained_S_all 1.059
_refine_ls_R_factor_all 0.0489
_refine_ls_R_factor_gt 0.0411
_refine_ls_shift/su_max 0.000
_refine_ls_shift/su_mean 0.000
_refine_ls_structure_factor_coef Fsqd
_refine_ls_weighting_details 'calc w=1/[\s^2^(Fo^2^)+(0.0416P)^2^+0.6758P] where P=(Fo^2^+2Fc^2^)/3'
_refine_ls_weighting_scheme calc
_refine_ls_wR_factor_gt 0.0989
_refine_ls_wR_factor_ref 0.1038
_reflns_number_gt 2086
_reflns_number_total 2426
_reflns_threshold_expression >2sigma(I)
_cod_data_source_file C0OB00550A.TXT
_cod_data_source_block z
_cod_depositor_comments
;
The following automatic conversions were performed:
'_symmetry_cell_setting' value 'Monoclinic' changed to 'monoclinic'
according to '/home/saulius/struct/CIF-dictionaries/cif_core.dic'
dictionary named 'cif_core.dic' version 2.4.1 from 2010-06-29.

Automatic conversion script
Id: cif_fix_enum 1555 2011-01-17 13:19:09Z saulius 
;
_cod_original_sg_symbol_H-M P2(1)/c
_cod_database_code 7151651

loop_
_symmetry_equiv_pos_as_xyz
'x, y, z'
'-x, y+1/2, -z+1/2'
'-x, -y, -z'
'x, -y-1/2, z-1/2'

loop_
_atom_site_label
_atom_site_type_symbol
_atom_site_fract_x
_atom_site_fract_y
_atom_site_fract_z
_atom_site_U_iso_or_equiv
_atom_site_adp_type
_atom_site_occupancy
_atom_site_symmetry_multiplicity
_atom_site_calc_flag
_atom_site_refinement_flags
_atom_site_disorder_assembly
_atom_site_disorder_group
N1 N 0.2001(2) 0.10956(4) 0.17480(19) 0.0300(3) Uani 1 1 d . . .
O1 O -0.1567(2) 0.13115(4) 0.05164(19) 0.0451(3) Uani 1 1 d . . .
O2 O 0.49464(19) 0.06670(4) 0.31777(18) 0.0395(3) Uani 1 1 d . . .
O3 O -0.07127(18) 0.06384(4) 0.15223(16) 0.0340(3) Uani 1 1 d . . .
C1 C 0.0385(3) -0.07197(5) 0.3451(2) 0.0329(4) Uani 1 1 d . . .
H1A H 0.1888 -0.0781 0.3957 0.039 Uiso 1 1 calc R . .
C2 C -0.1124(3) -0.10362(6) 0.3351(3) 0.0375(4) Uani 1 1 d . . .
H2A H -0.0651 -0.1314 0.3794 0.045 Uiso 1 1 calc R . .
C3 C -0.3295(3) -0.09543(6) 0.2620(2) 0.0368(4) Uani 1 1 d . . .
H3A H -0.4323 -0.1175 0.2561 0.044 Uiso 1 1 calc R . .
C4 C -0.3985(3) -0.05528(6) 0.1973(2) 0.0360(4) Uani 1 1 d . . .
H4A H -0.5493 -0.0498 0.1450 0.043 Uiso 1 1 calc R . .
C5 C -0.2515(3) -0.02289(5) 0.2073(2) 0.0327(4) Uani 1 1 d . . .
H5A H -0.3014 0.0048 0.1640 0.039 Uiso 1 1 calc R . .
C6 C -0.0285(3) -0.03074(5) 0.2811(2) 0.0292(4) Uani 1 1 d U . .
C7 C 0.1368(3) 0.00169(5) 0.2945(2) 0.0304(4) Uani 1 1 d U . .
H7A H 0.2810 -0.0077 0.3541 0.036 Uiso 1 1 calc R . .
C8 C 0.1214(3) 0.04235(5) 0.2377(2) 0.0301(4) Uani 1 1 d . . .
C9 C 0.3014(3) 0.07201(5) 0.2536(2) 0.0307(4) Uani 1 1 d . . .
C10 C -0.0212(3) 0.10496(5) 0.1188(2) 0.0326(4) Uani 1 1 d . . .
C11 C 0.3135(3) 0.14893(6) 0.1559(2) 0.0357(4) Uani 1 1 d . . .
H11A H 0.2186 0.1667 0.0505 0.043 Uiso 1 1 calc R . .
H11B H 0.4457 0.1420 0.1167 0.043 Uiso 1 1 calc R . .
C12 C 0.3764(3) 0.17383(5) 0.3459(2) 0.0342(4) Uani 1 1 d . . .
C13 C 0.5893(3) 0.17374(6) 0.4630(3) 0.0434(5) Uani 1 1 d . . .
H13A H 0.6968 0.1587 0.4217 0.052 Uiso 1 1 calc R . .
C14 C 0.6458(4) 0.19568(6) 0.6411(3) 0.0557(6) Uani 1 1 d . . .
H14A H 0.7919 0.1955 0.7216 0.067 Uiso 1 1 calc R . .
C15 C 0.4907(4) 0.21772(6) 0.7012(3) 0.0587(6) Uani 1 1 d . . .
H15A H 0.5297 0.2326 0.8231 0.070 Uiso 1 1 calc R . .
C16 C 0.2798(4) 0.21811(6) 0.5848(3) 0.0556(6) Uani 1 1 d . . .
H16A H 0.1730 0.2335 0.6260 0.067 Uiso 1 1 calc R . .
C17 C 0.2218(3) 0.19625(6) 0.4075(3) 0.0425(5) Uani 1 1 d . . .
H17A H 0.0754 0.1966 0.3278 0.051 Uiso 1 1 calc R . .

loop_
_atom_site_aniso_label
_atom_site_aniso_U_11
_atom_site_aniso_U_22
_atom_site_aniso_U_33
_atom_site_aniso_U_23
_atom_site_aniso_U_13
_atom_site_aniso_U_12
N1 0.0336(8) 0.0295(7) 0.0271(7) -0.0010(6) 0.0087(6) -0.0013(6)
O1 0.0393(7) 0.0405(7) 0.0521(8) 0.0073(6) 0.0074(6) 0.0065(6)
O2 0.0327(7) 0.0438(7) 0.0395(7) -0.0059(6) 0.0064(5) 0.0019(5)
O3 0.0342(7) 0.0341(6) 0.0328(6) 0.0007(5) 0.0080(5) -0.0012(5)
C1 0.0324(9) 0.0387(9) 0.0265(8) 0.0006(7) 0.0067(7) 0.0058(7)
C2 0.0505(11) 0.0292(9) 0.0334(9) 0.0034(7) 0.0131(8) 0.0008(8)
C3 0.0419(10) 0.0414(10) 0.0293(9) -0.0055(8) 0.0137(8) -0.0101(8)
C4 0.0306(9) 0.0498(11) 0.0275(9) -0.0047(8) 0.0081(7) -0.0003(8)
C5 0.0409(10) 0.0327(9) 0.0250(8) 0.0019(7) 0.0104(7) 0.0085(7)
C6 0.0389(9) 0.0319(8) 0.0189(7) -0.0044(6) 0.0119(7) -0.0027(6)
C7 0.0303(8) 0.0375(9) 0.0235(8) -0.0040(7) 0.0079(6) 0.0017(6)
C8 0.0396(10) 0.0311(9) 0.0206(8) -0.0037(6) 0.0101(7) -0.0004(7)
C9 0.0352(10) 0.0365(9) 0.0207(8) -0.0042(7) 0.0082(7) 0.0051(7)
C10 0.0369(10) 0.0337(9) 0.0277(8) -0.0009(7) 0.0102(7) -0.0006(8)
C11 0.0427(10) 0.0347(9) 0.0316(9) 0.0022(7) 0.0137(8) -0.0049(8)
C12 0.0462(11) 0.0241(8) 0.0334(9) 0.0033(7) 0.0134(8) -0.0039(7)
C13 0.0522(12) 0.0322(10) 0.0422(11) 0.0002(8) 0.0077(9) 0.0014(8)
C14 0.0709(15) 0.0392(11) 0.0442(11) -0.0002(9) -0.0042(10) -0.0050(10)
C15 0.0975(19) 0.0358(11) 0.0418(12) -0.0105(9) 0.0184(12) -0.0119(11)
C16 0.0837(17) 0.0320(10) 0.0637(14) -0.0104(9) 0.0413(13) -0.0061(10)
C17 0.0512(11) 0.0299(9) 0.0503(11) 0.0006(8) 0.0206(9) -0.0043(8)

loop_
_atom_type_symbol
_atom_type_description
_atom_type_scat_dispersion_real
_atom_type_scat_dispersion_imag
_atom_type_scat_source
C C 0.0033 0.0016 'International Tables Vol C Tables 4.2.6.8 and 6.1.1.4'
H H 0.0000 0.0000 'International Tables Vol C Tables 4.2.6.8 and 6.1.1.4'
N N 0.0061 0.0033 'International Tables Vol C Tables 4.2.6.8 and 6.1.1.4'
O O 0.0106 0.0060 'International Tables Vol C Tables 4.2.6.8 and 6.1.1.4'

loop_
_geom_angle_atom_site_label_1
_geom_angle_atom_site_label_2
_geom_angle_atom_site_label_3
_geom_angle
_geom_angle_site_symmetry_1
_geom_angle_site_symmetry_3
_geom_angle_publ_flag
C10 N1 C9 110.87(14) . . ?
C10 N1 C11 124.49(14) . . ?
C9 N1 C11 124.64(14) . . ?
C10 O3 C8 108.08(13) . . ?
C2 C1 C6 120.34(16) . . ?
C2 C1 H1A 119.8 . . ?
C6 C1 H1A 119.8 . . ?
C3 C2 C1 120.73(16) . . ?
C3 C2 H2A 119.6 . . ?
C1 C2 H2A 119.6 . . ?
C2 C3 C4 119.82(16) . . ?
C2 C3 H3A 120.1 . . ?
C4 C3 H3A 120.1 . . ?
C3 C4 C5 120.76(16) . . ?
C3 C4 H4A 119.6 . . ?
C5 C4 H4A 119.6 . . ?
C4 C5 C6 120.19(16) . . ?
C4 C5 H5A 119.9 . . ?
C6 C5 H5A 119.9 . . ?
C5 C6 C1 118.16(15) . . ?
C5 C6 C7 123.44(15) . . ?
C1 C6 C7 118.40(15) . . ?
C8 C7 C6 131.36(16) . . ?
C8 C7 H7A 114.3 . . ?
C6 C7 H7A 114.3 . . ?
C7 C8 O3 125.25(15) . . ?
C7 C8 C9 126.68(16) . . ?
O3 C8 C9 108.07(13) . . ?
O2 C9 N1 125.79(16) . . ?
O2 C9 C8 130.26(16) . . ?
N1 C9 C8 103.95(14) . . ?
O1 C10 O3 122.64(16) . . ?
O1 C10 N1 128.38(16) . . ?
O3 C10 N1 108.99(14) . . ?
N1 C11 C12 111.89(13) . . ?
N1 C11 H11A 109.2 . . ?
C12 C11 H11A 109.2 . . ?
N1 C11 H11B 109.2 . . ?
C12 C11 H11B 109.2 . . ?
H11A C11 H11B 107.9 . . ?
C13 C12 C17 119.26(17) . . ?
C13 C12 C11 120.06(16) . . ?
C17 C12 C11 120.66(17) . . ?
C12 C13 C14 119.99(19) . . ?
C12 C13 H13A 120.0 . . ?
C14 C13 H13A 120.0 . . ?
C15 C14 C13 120.2(2) . . ?
C15 C14 H14A 119.9 . . ?
C13 C14 H14A 119.9 . . ?
C16 C15 C14 119.90(19) . . ?
C16 C15 H15A 120.1 . . ?
C14 C15 H15A 120.1 . . ?
C15 C16 C17 120.3(2) . . ?
C15 C16 H16A 119.9 . . ?
C17 C16 H16A 119.9 . . ?
C16 C17 C12 120.3(2) . . ?
C16 C17 H17A 119.8 . . ?
C12 C17 H17A 119.8 . . ?

loop_
_geom_bond_atom_site_label_1
_geom_bond_atom_site_label_2
_geom_bond_distance
_geom_bond_site_symmetry_2
_geom_bond_publ_flag
N1 C10 1.371(2) . ?
N1 C9 1.387(2) . ?
N1 C11 1.463(2) . ?
O1 C10 1.195(2) . ?
O2 C9 1.207(2) . ?
O3 C10 1.370(2) . ?
O3 C8 1.390(2) . ?
C1 C2 1.378(2) . ?
C1 C6 1.401(2) . ?
C1 H1A 0.9500 . ?
C2 C3 1.368(3) . ?
C2 H2A 0.9500 . ?
C3 C4 1.374(3) . ?
C3 H3A 0.9500 . ?
C4 C5 1.378(2) . ?
C4 H4A 0.9500 . ?
C5 C6 1.400(2) . ?
C5 H5A 0.9500 . ?
C6 C7 1.457(2) . ?
C7 C8 1.336(2) . ?
C7 H7A 0.9500 . ?
C8 C9 1.466(2) . ?
C11 C12 1.508(2) . ?
C11 H11A 0.9900 . ?
C11 H11B 0.9900 . ?
C12 C13 1.383(3) . ?
C12 C17 1.386(3) . ?
C13 C14 1.391(3) . ?
C13 H13A 0.9500 . ?
C14 C15 1.377(3) . ?
C14 H14A 0.9500 . ?
C15 C16 1.372(3) . ?
C15 H15A 0.9500 . ?
C16 C17 1.385(3) . ?
C16 H16A 0.9500 . ?
C17 H17A 0.9500 . ?

loop_
_geom_torsion_atom_site_label_1
_geom_torsion_atom_site_label_2
_geom_torsion_atom_site_label_3
_geom_torsion_atom_site_label_4
_geom_torsion
_geom_torsion_site_symmetry_1
_geom_torsion_site_symmetry_2
_geom_torsion_site_symmetry_3
_geom_torsion_site_symmetry_4
_geom_torsion_publ_flag
C6 C1 C2 C3 0.3(2) . . . . ?
C1 C2 C3 C4 0.2(3) . . . . ?
C2 C3 C4 C5 -0.8(2) . . . . ?
C3 C4 C5 C6 1.0(2) . . . . ?
C4 C5 C6 C1 -0.6(2) . . . . ?
C4 C5 C6 C7 179.35(14) . . . . ?
C2 C1 C6 C5 0.0(2) . . . . ?
C2 C1 C6 C7 -179.98(14) . . . . ?
C5 C6 C7 C8 -3.2(3) . . . . ?
C1 C6 C7 C8 176.69(16) . . . . ?
C6 C7 C8 O3 1.9(3) . . . . ?
C6 C7 C8 C9 -178.06(15) . . . . ?
C10 O3 C8 C7 178.74(15) . . . . ?
C10 O3 C8 C9 -1.33(16) . . . . ?
C10 N1 C9 O2 -178.88(15) . . . . ?
C11 N1 C9 O2 0.5(2) . . . . ?
C10 N1 C9 C8 1.36(16) . . . . ?
C11 N1 C9 C8 -179.25(13) . . . . ?
C7 C8 C9 O2 0.2(3) . . . . ?
O3 C8 C9 O2 -179.75(15) . . . . ?
C7 C8 C9 N1 179.93(15) . . . . ?
O3 C8 C9 N1 0.00(16) . . . . ?
C8 O3 C10 O1 -177.60(15) . . . . ?
C8 O3 C10 N1 2.18(16) . . . . ?
C9 N1 C10 O1 177.51(17) . . . . ?
C11 N1 C10 O1 -1.9(3) . . . . ?
C9 N1 C10 O3 -2.26(17) . . . . ?
C11 N1 C10 O3 178.35(13) . . . . ?
C10 N1 C11 C12 97.09(18) . . . . ?
C9 N1 C11 C12 -82.22(19) . . . . ?
N1 C11 C12 C13 103.75(18) . . . . ?
N1 C11 C12 C17 -74.8(2) . . . . ?
C17 C12 C13 C14 0.6(3) . . . . ?
C11 C12 C13 C14 -178.07(17) . . . . ?
C12 C13 C14 C15 -0.3(3) . . . . ?
C13 C14 C15 C16 -0.1(3) . . . . ?
C14 C15 C16 C17 0.3(3) . . . . ?
C15 C16 C17 C12 -0.1(3) . . . . ?
C13 C12 C17 C16 -0.3(3) . . . . ?
C11 C12 C17 C16 178.27(16) . . . . ?

loop_
_cod_related_entry_id
_cod_related_entry_database
_cod_related_entry_code
1 ChemSpider 29434818
